data_7122028
loop_
_publ_author_name
'Goodwin, Conrad A. P.'
'Reta, Daniel'
'Ortu, Fabrizio'
'Liu, Jingjing'
'Chilton, Nicholas F.'
'Mills, David P.'

_publ_section_title
;
 Terbocenium: completing a heavy lanthanide metallocenium cation family
 with an alternative anion abstraction strategy.
;
_journal_issue 66
_journal_name_full 'Chemical communications (Cambridge, England)'
_journal_page_first 9182
_journal_page_last 9185
_journal_paper_doi 10.1039/c8cc05261a
_journal_volume 54
_journal_year 2018
_chemical_formula_moiety '1(C34 H62 B1 Tb1)'
_chemical_formula_sum 'C34 H62 B Tb'
_chemical_formula_weight 640.56
_chemical_name_systematic '[Tb(Cpttt)29BH4)]'
_chemical_properties_physical Air-sensitive,Moisture-sensitive,Oxygen-sensitive
_space_group_crystal_system monoclinic
_space_group_IT_number 14
_space_group_name_Hall '-P 2ybc'
_space_group_name_H-M_alt 'P 1 21/c 1'
_symmetry_space_group_name_Hall '-P 2ybc'
_symmetry_space_group_name_H-M 'P 1 21/c 1'
_atom_sites_solution_hydrogens mixed
_audit_creation_date 2018-05-19
_audit_creation_method
;
Olex2 1.2
(compiled 2018.04.26 svn.r3504 for OlexSys, GUI svn.r5492)
;
_audit_update_record
;
2018-05-21 deposited with the CCDC.
2018-07-24 downloaded from the CCDC.
;
_cell_angle_alpha 90
_cell_angle_beta 99.173(2)
_cell_angle_gamma 90
_cell_formula_units_Z 4
_cell_length_a 10.3320(2)
_cell_length_b 15.6294(3)
_cell_length_c 20.5234(4)
_cell_measurement_reflns_used 11602
_cell_measurement_temperature 149.99(10)
_cell_measurement_theta_max 30.0820
_cell_measurement_theta_min 2.4510
_cell_volume 3271.80(11)
_computing_cell_refinement 'CrysAlisPro 1.171.39.30c (Rigaku OD, 2017)'
_computing_data_collection 'CrysAlisPro 1.171.39.30c (Rigaku OD, 2017)'
_computing_data_reduction 'CrysAlisPro 1.171.39.30c (Rigaku OD, 2017)'
_computing_molecular_graphics 'Olex2 (Dolomanov et al., 2009)'
_computing_publication_material 'Olex2 (Dolomanov et al., 2009)'
_computing_structure_refinement 'ShelXL (Sheldrick, 2015)'
_computing_structure_solution 'ShelXS (Sheldrick, 2008)'
_diffrn_ambient_environment N~2~
_diffrn_ambient_temperature 149.99(10)
_diffrn_detector 'CCD plate'
_diffrn_measured_fraction_theta_full 0.991
_diffrn_measured_fraction_theta_max 0.991
_diffrn_measurement_details
;
List of Runs (angles in degrees, time in seconds):

  # Type    Start    End  Width  t~exp~   \w     \q     \k     \f   Frames
#--------------------------------------------------------------------------
  1  \w    -55.00 -28.00   0.50    2.00    --   -7.70 -33.00  52.00   54
  2  \w     -3.00  23.00   0.50    2.00    --   -7.70  33.00-148.00   52
  3  \w     38.00  65.00   0.50    2.00    --   -7.70  38.00  90.00   54
  4  \w    -97.00 -50.00   0.50    2.00    --   -7.70 -38.00-120.00   94
  5  \w    -42.00  32.00   0.50    2.00    --   -7.70 -38.00-120.00  148
  6  \w    -47.00  29.00   0.50    2.00    --   -7.70  38.00  90.00  152
;
_diffrn_measurement_device 'four-circle diffractometer'
_diffrn_measurement_device_type 'XtaLAB AFC11 (RINC): Kappa single'
_diffrn_measurement_method '\w scans'
_diffrn_orient_matrix_type 'CrysAlisPro convention (1999,Acta A55,543-557)'
_diffrn_orient_matrix_UB_11 0.0600611000
_diffrn_orient_matrix_UB_12 0.0126407000
_diffrn_orient_matrix_UB_13 0.0193441000
_diffrn_orient_matrix_UB_21 0.0344672000
_diffrn_orient_matrix_UB_22 -0.0141535000
_diffrn_orient_matrix_UB_23 -0.0252503000
_diffrn_orient_matrix_UB_31 -0.0065299000
_diffrn_orient_matrix_UB_32 0.0412241000
_diffrn_orient_matrix_UB_33 -0.0145976000
_diffrn_radiation_monochromator graphite
_diffrn_radiation_probe x-ray
_diffrn_radiation_type MoK\a
_diffrn_radiation_wavelength 0.71073
_diffrn_reflns_av_R_equivalents 0.0277
_diffrn_reflns_av_unetI/netI 0.0253
_diffrn_reflns_Laue_measured_fraction_full 0.991
_diffrn_reflns_Laue_measured_fraction_max 0.991
_diffrn_reflns_limit_h_max 12
_diffrn_reflns_limit_h_min -11
_diffrn_reflns_limit_k_max 17
_diffrn_reflns_limit_k_min -18
_diffrn_reflns_limit_l_max 24
_diffrn_reflns_limit_l_min -24
_diffrn_reflns_number 24081
_diffrn_reflns_point_group_measured_fraction_full 0.991
_diffrn_reflns_point_group_measured_fraction_max 0.991
_diffrn_reflns_theta_full 25.242
_diffrn_reflns_theta_max 25.348
_diffrn_reflns_theta_min 2.384
_diffrn_source 'fine-focus sealed X-ray tube'
_diffrn_source_type 'Enhance (Mo) X-ray Source'
_exptl_absorpt_coefficient_mu 2.181
_exptl_absorpt_correction_T_max 1.000
_exptl_absorpt_correction_T_min 0.541
_exptl_absorpt_correction_type gaussian
_exptl_absorpt_process_details
;
CrysAlisPro 1.171.39.30c (Rigaku Oxford Diffraction, 2017)
Numerical absorption correction based on gaussian integration over
            a multifaceted crystal model
Empirical absorption correction using spherical harmonics,
 implemented in SCALE3 ABSPACK scaling algorithm.
;
_exptl_crystal_colour 'clear yellow'
_exptl_crystal_colour_lustre clear
_exptl_crystal_colour_primary yellow
_exptl_crystal_density_diffrn 1.300
_exptl_crystal_description block
_exptl_crystal_F_000 1344
_exptl_crystal_recrystallization_method 'Re-crystallisation from solvent: toluene'
_exptl_crystal_size_max 0.363
_exptl_crystal_size_mid 0.181
_exptl_crystal_size_min 0.142
_refine_diff_density_max 2.036
_refine_diff_density_min -1.536
_refine_diff_density_rms 0.146
_refine_ls_extinction_method none
_refine_ls_goodness_of_fit_ref 1.063
_refine_ls_hydrogen_treatment mixed
_refine_ls_matrix_type full
_refine_ls_number_parameters 662
_refine_ls_number_reflns 5942
_refine_ls_number_restraints 1880
_refine_ls_restrained_S_all 0.949
_refine_ls_R_factor_all 0.0404
_refine_ls_R_factor_gt 0.0357
_refine_ls_shift/su_max 0.002
_refine_ls_shift/su_mean 0.000
_refine_ls_structure_factor_coef Fsqd
_refine_ls_weighting_details 'w=1/[\s^2^(Fo^2^)+(0.0724P)^2^+2.8169P] where P=(Fo^2^+2Fc^2^)/3'
_refine_ls_weighting_scheme calc
_refine_ls_wR_factor_gt 0.0989
_refine_ls_wR_factor_ref 0.1022
_reflns_Friedel_coverage 0.000
_reflns_number_gt 5231
_reflns_number_total 5942
_reflns_threshold_expression 'I > 2\s(I)'
_cod_data_source_file c8cc05261a2.cif
_cod_data_source_block 2-Tb
_cod_depositor_comments 'Adding full bibliography for 7122025--7122029.cif.'
_cod_original_cell_volume 3271.78(12)
_cod_database_code 7122028
_manchester_internal_coll_name rdpm82
_manchester_internal_coll_client CAPG/FO
_manchester_internal_coll_type custom
_manchester_internal_coll_frame_time 2s
_manchester_internal_coll_frame_width 0.5
_manchester_internal_coll_frame_method '\w scans'
_manchester_internal_coll_user CAPG/FO
_manchester_internal_coll_date 20/11/17
_manchester_internal_process_user CAPG
_manchester_internal_process_date 20/11/17
_manchester_internal_solution_user CAPG
_manchester_internal_solution_date 20/11/17
_manchester_internal_refinement_user CAPG/FO
_manchester_internal_refinement_date 20/11/17
_manchester_internal_validation_user FO
_manchester_internal_validation_date 19/5/18
_manchester_internal_archive_date 19/5/18
_shelx_shelxl_version_number 2017/1
_chemical_oxdiff_formula 'C11 H10 N O'
_chemical_oxdiff_usercomment CAPG/FO
_shelx_space_group_comment
;
The symmetry employed for this shelxl refinement is uniquely defined
by the following loop, which should always be used as a source of
symmetry information in preference to the above space-group names.
They are only intended as comments.
;
_reflns_odcompleteness_completeness 98.88
_reflns_odcompleteness_iscentric 1
_reflns_odcompleteness_theta 26.32
_olex2_refinement_description
;
1. Fixed Uiso
 At 1.2 times of:
  All C(H) groups
 At 1.5 times of:
  All B(H,H,H,H,H,H,H,H) groups, All C(H,H,H) groups
2. Restrained distances
 B1A-H1AA = B1A-H1AB = B1A-H1AC = B1A-H1AD
 1.1 with sigma of 0.02
 B1B-H1BB = B1B-H1BD = B1B-H1BA = B1B-H1BC
 1.1 with sigma of 0.02
 Tb1B-H1BD
 1.66 with sigma of 0.02
 Tb1A-H1AA \\sim Tb1A-H1AB
 with sigma of 0.02
 H1BA-H1BB \\sim H1BA-H1BC \\sim H1BA-H1BD \\sim H1BB-H1BC \\sim H1BB-H1BD
\\sim H1BC-H1BD
 with sigma of 0.02
3. Uiso/Uaniso restraints and constraints
All non-hydrogen atoms have similar U: within 2A with sigma of 0.01 and sigma
for terminal atoms of 0.02
Uanis(Tb1B) = Uanis(Tb1A)
Uanis(B1B) = Uanis(B1A)
4. Rigid body (RIGU) restrains
 All non-hydrogen atoms
 with sigma for 1-2 distances of 0.004 and sigma for 1-3 distances of 0.004
5. Same fragment restrains
{Tb1A, C1A, C2A, C3A, C4A, C5A, C6A, C7A, C8A, C9A, C10A, C11A, C12A, C13A,
C14A, C15A, C16A, C17A, C18A, C19A, C20A, C21A, C22A, C23A, C24A, C25A, C26A,
C27A, C28A, C29A, C30A, C31A, C32A, C33A, C34A, B1A} sigma for 1-2: 0.02, 1-3:
0.04
as
{Tb1B, C0AA, C2B, C3B, C4B, C5B, C6B, C7B, C8B, C9B, C10B, C11B, C12B, C13B,
C14B, C15B, C16B, C17B, C18B, C19B, C20B, C21B, C22B, C23B, C24B, C25B, C26B,
C27B, C28B, C29B, C30B, C31B, C32B, C33B, C34B, B1B}
6. Others
 Sof(Tb1B)=Sof(C0AA)=Sof(C2B)=Sof(H2B)=Sof(C3B)=Sof(C4B)=Sof(C5B)=Sof(H5B)=
 Sof(C6B)=Sof(C7B)=Sof(H7BC)=Sof(H7BA)=Sof(H7BB)=Sof(C8B)=Sof(H8BB)=Sof(H8BC)=
 Sof(H8BA)=Sof(C9B)=Sof(H9BB)=Sof(H9BA)=Sof(H9BC)=Sof(C10B)=Sof(C11B)=Sof(H11D)=
 Sof(H11F)=Sof(H11E)=Sof(C12B)=Sof(H12D)=Sof(H12E)=Sof(H12F)=Sof(C13B)=
 Sof(H13D)=Sof(H13E)=Sof(H13F)=Sof(C14B)=Sof(C15B)=Sof(H15D)=Sof(H15E)=
 Sof(H15F)=Sof(C16B)=Sof(H16D)=Sof(H16E)=Sof(H16F)=Sof(C17B)=Sof(H17D)=
 Sof(H17E)=Sof(H17F)=Sof(C18B)=Sof(C19B)=Sof(H19B)=Sof(C20B)=Sof(C21B)=
 Sof(C22B)=Sof(H22B)=Sof(C23B)=Sof(C24B)=Sof(H24E)=Sof(H24D)=Sof(H24F)=
 Sof(C25B)=Sof(H25E)=Sof(H25F)=Sof(H25D)=Sof(C26B)=Sof(H26E)=Sof(H26F)=
 Sof(H26D)=Sof(C27B)=Sof(C28B)=Sof(H28D)=Sof(H28E)=Sof(H28F)=Sof(C29B)=
 Sof(H29D)=Sof(H29E)=Sof(H29F)=Sof(C30B)=Sof(H30D)=Sof(H30E)=Sof(H30F)=
 Sof(C31B)=Sof(C32B)=Sof(H32F)=Sof(H32D)=Sof(H32E)=Sof(C33B)=Sof(H33D)=
 Sof(H33E)=Sof(H33F)=Sof(C34B)=Sof(H34D)=Sof(H34E)=Sof(H34F)=Sof(B1B)=Sof(H1BD)=
 Sof(H1BA)=Sof(H1BB)=Sof(H1BC)=1-FVAR(1)
 Sof(Tb1A)=Sof(C1A)=Sof(C2A)=Sof(H2A)=Sof(C3A)=Sof(C4A)=Sof(C5A)=Sof(H5A)=
 Sof(C6A)=Sof(C7A)=Sof(H7AA)=Sof(H7AB)=Sof(H7AC)=Sof(C8A)=Sof(H8AC)=Sof(H8AA)=
 Sof(H8AB)=Sof(C9A)=Sof(H9AA)=Sof(H9AB)=Sof(H9AC)=Sof(C10A)=Sof(C11A)=Sof(H11A)=
 Sof(H11B)=Sof(H11C)=Sof(C12A)=Sof(H12A)=Sof(H12B)=Sof(H12C)=Sof(C13A)=
 Sof(H13B)=Sof(H13A)=Sof(H13C)=Sof(C14A)=Sof(C15A)=Sof(H15C)=Sof(H15A)=
 Sof(H15B)=Sof(C16A)=Sof(H16B)=Sof(H16A)=Sof(H16C)=Sof(C17A)=Sof(H17C)=
 Sof(H17A)=Sof(H17B)=Sof(C18A)=Sof(C19A)=Sof(H19A)=Sof(C20A)=Sof(C21A)=
 Sof(C22A)=Sof(H22A)=Sof(C23A)=Sof(C24A)=Sof(H24A)=Sof(H24B)=Sof(H24C)=
 Sof(C25A)=Sof(H25B)=Sof(H25A)=Sof(H25C)=Sof(C26A)=Sof(H26A)=Sof(H26B)=
 Sof(H26C)=Sof(C27A)=Sof(C28A)=Sof(H28A)=Sof(H28B)=Sof(H28C)=Sof(C29A)=
 Sof(H29A)=Sof(H29B)=Sof(H29C)=Sof(C30A)=Sof(H30C)=Sof(H30A)=Sof(H30B)=
 Sof(C31A)=Sof(C32A)=Sof(H32C)=Sof(H32A)=Sof(H32B)=Sof(C33A)=Sof(H33A)=
 Sof(H33B)=Sof(H33C)=Sof(C34A)=Sof(H34A)=Sof(H34B)=Sof(H34C)=Sof(B1A)=Sof(H1AA)=
 Sof(H1AB)=Sof(H1AC)=Sof(H1AD)=FVAR(1)
7.a Me refined with riding coordinates:
 C7A(H7AA,H7AB,H7AC), C8A(H8AC,H8AA,H8AB), C9A(H9AA,H9AB,H9AC), C11A(H11A,H11B,
 H11C), C12A(H12A,H12B,H12C), C13A(H13B,H13A,H13C), C15A(H15C,H15A,H15B),
 C16A(H16B,H16A,H16C), C17A(H17C,H17A,H17B), C24A(H24A,H24B,H24C), C25A(H25B,
 H25A,H25C), C26A(H26A,H26B,H26C), C28A(H28A,H28B,H28C), C29A(H29A,H29B,H29C),
 C30A(H30C,H30A,H30B), C32A(H32C,H32A,H32B), C33A(H33A,H33B,H33C), C34A(H34A,
 H34B,H34C), C7B(H7BC,H7BA,H7BB), C8B(H8BB,H8BC,H8BA), C9B(H9BB,H9BA,H9BC),
 C11B(H11D,H11F,H11E), C12B(H12D,H12E,H12F), C13B(H13D,H13E,H13F), C15B(H15D,
 H15E,H15F), C16B(H16D,H16E,H16F), C17B(H17D,H17E,H17F), C24B(H24E,H24D,H24F),
 C25B(H25E,H25F,H25D), C26B(H26E,H26F,H26D), C28B(H28D,H28E,H28F), C29B(H29D,
 H29E,H29F), C30B(H30D,H30E,H30F), C32B(H32F,H32D,H32E), C33B(H33D,H33E,H33F),
 C34B(H34D,H34E,H34F)
7.b Aromatic/amide H refined with riding coordinates:
 C2A(H2A), C5A(H5A), C19A(H19A), C22A(H22A), C2B(H2B), C5B(H5B), C19B(H19B),
 C22B(H22B)
;
_olex2_exptl_crystal_mounting_method 'From fomblin on a microscope slide.'
_olex2_submission_original_sample_id rdpm82
_olex2_submission_special_instructions 'No special instructions were received'
_oxdiff_exptl_absorpt_empirical_details
;
Empirical correction (ABSPACK) includes:
- Absorption correction using spherical harmonics
- Frame scaling
;
_oxdiff_exptl_absorpt_empirical_full_max 1.413
_oxdiff_exptl_absorpt_empirical_full_min 0.636

loop_
_space_group_symop_operation_xyz
'x, y, z'
'-x, y+1/2, -z+1/2'
'-x, -y, -z'
'x, -y-1/2, z-1/2'

loop_
_atom_site_label
_atom_site_type_symbol
_atom_site_fract_x
_atom_site_fract_y
_atom_site_fract_z
_atom_site_U_iso_or_equiv
_atom_site_adp_type
_atom_site_occupancy
_atom_site_site_symmetry_order
_atom_site_calc_flag
_atom_site_refinement_flags_posn
_atom_site_refinement_flags_adp
_atom_site_refinement_flags_occupancy
_atom_site_disorder_assembly
_atom_site_disorder_group
Tb1A Tb 0.49831(2) 0.20481(2) 0.62072(2) 0.01435(10) Uani 0.9234(5) 1 d D U P A 1
C1A C 0.4708(3) 0.2437(2) 0.74469(16) 0.0132(7) Uani 0.9234(5) 1 d D U P A 1
C2A C 0.5313(4) 0.3135(2) 0.72166(18) 0.0174(7) Uani 0.9234(5) 1 d D U P A 1
H2A H 0.490709 0.366008 0.711417 0.021 Uiso 0.9234(5) 1 calc R . P A 1
C3A C 0.6648(4) 0.2949(2) 0.71552(19) 0.0167(7) Uani 0.9234(5) 1 d D U P A 1
C4A C 0.6843(4) 0.2058(2) 0.73320(19) 0.0137(7) Uani 0.9234(5) 1 d D U P A 1
C5A C 0.5629(4) 0.1759(2) 0.74833(17) 0.0149(7) Uani 0.9234(5) 1 d D U P A 1
H5A H 0.546078 0.119596 0.759128 0.018 Uiso 0.9234(5) 1 calc R . P A 1
C6A C 0.3336(4) 0.2385(3) 0.76260(17) 0.0166(7) Uani 0.9234(5) 1 d D U P A 1
C7A C 0.2462(4) 0.1841(3) 0.7104(2) 0.0333(10) Uani 0.9234(5) 1 d D U P A 1
H7AA H 0.284748 0.128567 0.707960 0.050 Uiso 0.9234(5) 1 calc R . P A 1
H7AB H 0.160711 0.178241 0.722572 0.050 Uiso 0.9234(5) 1 calc R . P A 1
H7AC H 0.238795 0.211732 0.668190 0.050 Uiso 0.9234(5) 1 calc R . P A 1
C8A C 0.2736(4) 0.3263(3) 0.7668(2) 0.0278(9) Uani 0.9234(5) 1 d D U P A 1
H8AC H 0.187389 0.320595 0.778197 0.042 Uiso 0.9234(5) 1 calc R . P A 1
H8AA H 0.327468 0.359440 0.800070 0.042 Uiso 0.9234(5) 1 calc R . P A 1
H8AB H 0.267895 0.354619 0.724971 0.042 Uiso 0.9234(5) 1 calc R . P A 1
C9A C 0.3385(5) 0.1930(3) 0.8295(2) 0.0285(9) Uani 0.9234(5) 1 d D U P A 1
H9AA H 0.376374 0.137245 0.827349 0.043 Uiso 0.9234(5) 1 calc R . P A 1
H9AB H 0.390898 0.225971 0.863400 0.043 Uiso 0.9234(5) 1 calc R . P A 1
H9AC H 0.251197 0.187597 0.839531 0.043 Uiso 0.9234(5) 1 calc R . P A 1
C10A C 0.7570(4) 0.3706(2) 0.70867(18) 0.0212(8) Uani 0.9234(5) 1 d D U P A 1
C11A C 0.8805(4) 0.3514(3) 0.6792(2) 0.0263(8) Uani 0.9234(5) 1 d D U P A 1
H11A H 0.929917 0.403126 0.677384 0.039 Uiso 0.9234(5) 1 calc R . P A 1
H11B H 0.932888 0.310134 0.706211 0.039 Uiso 0.9234(5) 1 calc R . P A 1
H11C H 0.856236 0.328917 0.635416 0.039 Uiso 0.9234(5) 1 calc R . P A 1
C12A C 0.6854(4) 0.4417(2) 0.6646(2) 0.0293(9) Uani 0.9234(5) 1 d D U P A 1
H12A H 0.606097 0.456979 0.680561 0.044 Uiso 0.9234(5) 1 calc R . P A 1
H12B H 0.741141 0.491053 0.665769 0.044 Uiso 0.9234(5) 1 calc R . P A 1
H12C H 0.664521 0.421376 0.620009 0.044 Uiso 0.9234(5) 1 calc R . P A 1
C13A C 0.7966(4) 0.4103(3) 0.77804(19) 0.0292(9) Uani 0.9234(5) 1 d D U P A 1
H13B H 0.719193 0.422482 0.796775 0.044 Uiso 0.9234(5) 1 calc R . P A 1
H13A H 0.850791 0.370699 0.805903 0.044 Uiso 0.9234(5) 1 calc R . P A 1
H13C H 0.844337 0.462332 0.774485 0.044 Uiso 0.9234(5) 1 calc R . P A 1
C14A C 0.8081(4) 0.1491(3) 0.74788(19) 0.0224(8) Uani 0.9234(5) 1 d D U P A 1
C15A C 0.8764(5) 0.1294(3) 0.6889(2) 0.0246(10) Uani 0.9234(5) 1 d D U P A 1
H15C H 0.900643 0.181933 0.669873 0.037 Uiso 0.9234(5) 1 calc R . P A 1
H15A H 0.953622 0.095898 0.703255 0.037 Uiso 0.9234(5) 1 calc R . P A 1
H15B H 0.817944 0.097850 0.656511 0.037 Uiso 0.9234(5) 1 calc R . P A 1
C16A C 0.7727(4) 0.0621(3) 0.7754(2) 0.0305(9) Uani 0.9234(5) 1 d D U P A 1
H16B H 0.729256 0.071077 0.812804 0.046 Uiso 0.9234(5) 1 calc R . P A 1
H16A H 0.715587 0.031445 0.741868 0.046 Uiso 0.9234(5) 1 calc R . P A 1
H16C H 0.851266 0.029493 0.788611 0.046 Uiso 0.9234(5) 1 calc R . P A 1
C17A C 0.9069(4) 0.1878(3) 0.8046(2) 0.0298(9) Uani 0.9234(5) 1 d D U P A 1
H17C H 0.863142 0.200025 0.841427 0.045 Uiso 0.9234(5) 1 calc R . P A 1
H17A H 0.976655 0.147813 0.817809 0.045 Uiso 0.9234(5) 1 calc R . P A 1
H17B H 0.942441 0.239794 0.789789 0.045 Uiso 0.9234(5) 1 calc R . P A 1
C18A C 0.5204(3) 0.2473(2) 0.49797(16) 0.0122(7) Uani 0.9234(5) 1 d D U P A 1
C19A C 0.4550(4) 0.3161(2) 0.52116(17) 0.0153(7) Uani 0.9234(5) 1 d D U P A 1
H19A H 0.491574 0.369920 0.530793 0.018 Uiso 0.9234(5) 1 calc R . P A 1
C20A C 0.3233(4) 0.2928(2) 0.52818(19) 0.0130(7) Uani 0.9234(5) 1 d D U P A 1
C21A C 0.3081(4) 0.2040(2) 0.5085(2) 0.0174(7) Uani 0.9234(5) 1 d D U P A 1
C22A C 0.4311(4) 0.1782(2) 0.49176(17) 0.0170(7) Uani 0.9234(5) 1 d D U P A 1
H22A H 0.449967 0.123306 0.478539 0.020 Uiso 0.9234(5) 1 calc R . P A 1
C23A C 0.6600(4) 0.2451(2) 0.48251(17) 0.0155(7) Uani 0.9234(5) 1 d D U P A 1
C24A C 0.7458(4) 0.1964(3) 0.5375(2) 0.0265(9) Uani 0.9234(5) 1 d D U P A 1
H24A H 0.710862 0.139944 0.540962 0.040 Uiso 0.9234(5) 1 calc R . P A 1
H24B H 0.833350 0.192320 0.527599 0.040 Uiso 0.9234(5) 1 calc R . P A 1
H24C H 0.747275 0.226145 0.578494 0.040 Uiso 0.9234(5) 1 calc R . P A 1
C25A C 0.7134(4) 0.3347(3) 0.4760(2) 0.0266(9) Uani 0.9234(5) 1 d D U P A 1
H25B H 0.658368 0.364555 0.441216 0.040 Uiso 0.9234(5) 1 calc R . P A 1
H25A H 0.714755 0.365002 0.516799 0.040 Uiso 0.9234(5) 1 calc R . P A 1
H25C H 0.800830 0.331177 0.465903 0.040 Uiso 0.9234(5) 1 calc R . P A 1
C26A C 0.6640(4) 0.1959(3) 0.4172(2) 0.0266(9) Uani 0.9234(5) 1 d D U P A 1
H26A H 0.630427 0.139112 0.420719 0.040 Uiso 0.9234(5) 1 calc R . P A 1
H26B H 0.611122 0.225387 0.381409 0.040 Uiso 0.9234(5) 1 calc R . P A 1
H26C H 0.752781 0.192831 0.409009 0.040 Uiso 0.9234(5) 1 calc R . P A 1
C27A C 0.2284(4) 0.3655(2) 0.53636(18) 0.0207(8) Uani 0.9234(5) 1 d D U P A 1
C28A C 0.2966(4) 0.4368(2) 0.5815(2) 0.0286(9) Uani 0.9234(5) 1 d D U P A 1
H28A H 0.234752 0.481566 0.585720 0.043 Uiso 0.9234(5) 1 calc R . P A 1
H28B H 0.328988 0.413543 0.624229 0.043 Uiso 0.9234(5) 1 calc R . P A 1
H28C H 0.368281 0.459745 0.562457 0.043 Uiso 0.9234(5) 1 calc R . P A 1
C29A C 0.1072(4) 0.3426(3) 0.56697(18) 0.0252(8) Uani 0.9234(5) 1 d D U P A 1
H29A H 0.055162 0.393004 0.569607 0.038 Uiso 0.9234(5) 1 calc R . P A 1
H29B H 0.056246 0.300569 0.540043 0.038 Uiso 0.9234(5) 1 calc R . P A 1
H29C H 0.134169 0.319883 0.610473 0.038 Uiso 0.9234(5) 1 calc R . P A 1
C30A C 0.1852(5) 0.4079(3) 0.46828(19) 0.0326(10) Uani 0.9234(5) 1 d D U P A 1
H30C H 0.125384 0.453784 0.472617 0.049 Uiso 0.9234(5) 1 calc R . P A 1
H30A H 0.260746 0.430069 0.452130 0.049 Uiso 0.9234(5) 1 calc R . P A 1
H30B H 0.142677 0.366168 0.437827 0.049 Uiso 0.9234(5) 1 calc R . P A 1
C31A C 0.1875(4) 0.1454(3) 0.49176(19) 0.0225(8) Uani 0.9234(5) 1 d D U P A 1
C32A C 0.1212(4) 0.1213(3) 0.5515(2) 0.0249(9) Uani 0.9234(5) 1 d D U P A 1
H32C H 0.094332 0.172395 0.571601 0.037 Uiso 0.9234(5) 1 calc R . P A 1
H32A H 0.045857 0.086207 0.536950 0.037 Uiso 0.9234(5) 1 calc R . P A 1
H32B H 0.182122 0.090271 0.583082 0.037 Uiso 0.9234(5) 1 calc R . P A 1
C33A C 0.2266(4) 0.0610(3) 0.4632(2) 0.0286(9) Uani 0.9234(5) 1 d D U P A 1
H33A H 0.150686 0.025121 0.452974 0.043 Uiso 0.9234(5) 1 calc R . P A 1
H33B H 0.262731 0.071952 0.423731 0.043 Uiso 0.9234(5) 1 calc R . P A 1
H33C H 0.290916 0.032874 0.494933 0.043 Uiso 0.9234(5) 1 calc R . P A 1
C34A C 0.0858(4) 0.1856(3) 0.4369(2) 0.0295(9) Uani 0.9234(5) 1 d D U P A 1
H34A H 0.056886 0.239525 0.451821 0.044 Uiso 0.9234(5) 1 calc R . P A 1
H34B H 0.125218 0.194502 0.398095 0.044 Uiso 0.9234(5) 1 calc R . P A 1
H34C H 0.012076 0.147880 0.426594 0.044 Uiso 0.9234(5) 1 calc R . P A 1
B1A B 0.4958(4) 0.0312(3) 0.62175(19) 0.0237(10) Uani 0.9234(5) 1 d D U P A 1
Tb1B Tb 0.4993(2) 0.29414(12) 0.63118(11) 0.01435(10) Uani 0.0766(5) 1 d D U P A -2
C0AA C 0.7125(16) 0.2487(17) 0.7160(9) 0.023(2) Uani 0.0766(5) 1 d D U P A -2
C2B C 0.626(2) 0.1822(14) 0.7169(10) 0.021(2) Uani 0.0766(5) 1 d D U P A -2
H2B H 0.638759 0.128615 0.699235 0.025 Uiso 0.0766(5) 1 calc R . P A -2
C3B C 0.514(2) 0.2023(13) 0.7475(8) 0.020(2) Uani 0.0766(5) 1 d D U P A -2
C4B C 0.532(2) 0.2913(14) 0.7658(7) 0.023(2) Uani 0.0766(5) 1 d D U P A -2
C5B C 0.652(2) 0.3169(16) 0.7445(9) 0.023(2) Uani 0.0766(5) 1 d D U P A -2
H5B H 0.686013 0.372050 0.748929 0.027 Uiso 0.0766(5) 1 calc R . P A -2
C6B C 0.835(2) 0.2459(19) 0.6824(15) 0.030(3) Uani 0.0766(5) 1 d D U P A -2
C7B C 0.808(5) 0.287(3) 0.6135(16) 0.036(6) Uani 0.0766(5) 1 d D U P A -2
H7BC H 0.779965 0.345486 0.617481 0.054 Uiso 0.0766(5) 1 calc R . P A -2
H7BA H 0.886578 0.286641 0.594114 0.054 Uiso 0.0766(5) 1 calc R . P A -2
H7BB H 0.740406 0.255999 0.585951 0.054 Uiso 0.0766(5) 1 calc R . P A -2
C8B C 0.880(6) 0.153(2) 0.678(3) 0.028(6) Uani 0.0766(5) 1 d D U P A -2
H8BB H 0.956307 0.151550 0.657032 0.043 Uiso 0.0766(5) 1 calc R . P A -2
H8BC H 0.900141 0.129764 0.721663 0.043 Uiso 0.0766(5) 1 calc R . P A -2
H8BA H 0.810906 0.120509 0.652711 0.043 Uiso 0.0766(5) 1 calc R . P A -2
C9B C 0.948(4) 0.295(3) 0.724(2) 0.042(7) Uani 0.0766(5) 1 d D U P A -2
H9BB H 0.923378 0.353870 0.727594 0.063 Uiso 0.0766(5) 1 calc R . P A -2
H9BA H 0.967381 0.270113 0.767013 0.063 Uiso 0.0766(5) 1 calc R . P A -2
H9BC H 1.024619 0.292083 0.702719 0.063 Uiso 0.0766(5) 1 calc R . P A -2
C10B C 0.407(3) 0.1327(16) 0.7526(13) 0.024(3) Uani 0.0766(5) 1 d D U P A -2
C11B C 0.282(3) 0.163(3) 0.777(2) 0.027(5) Uani 0.0766(5) 1 d D U P A -2
H11D H 0.244359 0.209404 0.749130 0.040 Uiso 0.0766(5) 1 calc R . P A -2
H11F H 0.221046 0.116912 0.774446 0.040 Uiso 0.0766(5) 1 calc R . P A -2
H11E H 0.303731 0.182851 0.821386 0.040 Uiso 0.0766(5) 1 calc R . P A -2
C12B C 0.360(4) 0.093(3) 0.6832(16) 0.040(6) Uani 0.0766(5) 1 d D U P A -2
H12D H 0.434477 0.072729 0.665197 0.060 Uiso 0.0766(5) 1 calc R . P A -2
H12E H 0.301213 0.046789 0.687028 0.060 Uiso 0.0766(5) 1 calc R . P A -2
H12F H 0.315654 0.136331 0.654523 0.060 Uiso 0.0766(5) 1 calc R . P A -2
C13B C 0.465(4) 0.059(2) 0.797(2) 0.039(7) Uani 0.0766(5) 1 d D U P A -2
H13D H 0.544001 0.038875 0.783144 0.059 Uiso 0.0766(5) 1 calc R . P A -2
H13E H 0.485742 0.079162 0.842148 0.059 Uiso 0.0766(5) 1 calc R . P A -2
H13F H 0.403057 0.013223 0.795208 0.059 Uiso 0.0766(5) 1 calc R . P A -2
C14B C 0.454(3) 0.3527(18) 0.8047(13) 0.035(4) Uani 0.0766(5) 1 d D U P A -2
C15B C 0.402(5) 0.432(3) 0.764(2) 0.052(8) Uani 0.0766(5) 1 d D U P A -2
H15D H 0.345978 0.413985 0.724829 0.078 Uiso 0.0766(5) 1 calc R . P A -2
H15E H 0.353023 0.466948 0.790168 0.078 Uiso 0.0766(5) 1 calc R . P A -2
H15F H 0.474223 0.464049 0.752974 0.078 Uiso 0.0766(5) 1 calc R . P A -2
C16B C 0.542(5) 0.383(3) 0.8669(19) 0.051(8) Uani 0.0766(5) 1 d D U P A -2
H16D H 0.576041 0.334802 0.892913 0.077 Uiso 0.0766(5) 1 calc R . P A -2
H16E H 0.613824 0.415784 0.854974 0.077 Uiso 0.0766(5) 1 calc R . P A -2
H16F H 0.492623 0.418683 0.892167 0.077 Uiso 0.0766(5) 1 calc R . P A -2
C17B C 0.339(4) 0.308(3) 0.831(2) 0.033(5) Uani 0.0766(5) 1 d D U P A -2
H17D H 0.278013 0.286164 0.794296 0.050 Uiso 0.0766(5) 1 calc R . P A -2
H17E H 0.372304 0.261027 0.859066 0.050 Uiso 0.0766(5) 1 calc R . P A -2
H17F H 0.295470 0.347839 0.855306 0.050 Uiso 0.0766(5) 1 calc R . P A -2
C18B C 0.2951(16) 0.2514(16) 0.5412(9) 0.023(2) Uani 0.0766(5) 1 d D U P A -2
C19B C 0.381(2) 0.1828(13) 0.5404(10) 0.021(2) Uani 0.0766(5) 1 d D U P A -2
H19B H 0.367590 0.128556 0.556667 0.026 Uiso 0.0766(5) 1 calc R . P A -2
C20B C 0.493(2) 0.2060(13) 0.5116(8) 0.022(2) Uani 0.0766(5) 1 d D U P A -2
C21B C 0.475(2) 0.2945(14) 0.4938(7) 0.021(2) Uani 0.0766(5) 1 d D U P A -2
C22B C 0.354(2) 0.3199(16) 0.5138(8) 0.021(2) Uani 0.0766(5) 1 d D U P A -2
H22B H 0.319890 0.374940 0.509277 0.025 Uiso 0.0766(5) 1 calc R . P A -2
C23B C 0.164(2) 0.2463(19) 0.5663(15) 0.031(4) Uani 0.0766(5) 1 d D U P A -2
C24B C 0.181(5) 0.291(3) 0.6334(17) 0.040(6) Uani 0.0766(5) 1 d D U P A -2
H24E H 0.099336 0.288920 0.650402 0.059 Uiso 0.0766(5) 1 calc R . P A -2
H24D H 0.247800 0.263016 0.663472 0.059 Uiso 0.0766(5) 1 calc R . P A -2
H24F H 0.204806 0.349817 0.628265 0.059 Uiso 0.0766(5) 1 calc R . P A -2
C25B C 0.123(4) 0.153(2) 0.574(3) 0.030(6) Uani 0.0766(5) 1 d D U P A -2
H25E H 0.040691 0.151675 0.589368 0.045 Uiso 0.0766(5) 1 calc R . P A -2
H25F H 0.114582 0.125372 0.531385 0.045 Uiso 0.0766(5) 1 calc R . P A -2
H25D H 0.188500 0.124473 0.604285 0.045 Uiso 0.0766(5) 1 calc R . P A -2
C26B C 0.052(4) 0.293(3) 0.521(2) 0.042(7) Uani 0.0766(5) 1 d D U P A -2
H26E H -0.027603 0.287696 0.539468 0.063 Uiso 0.0766(5) 1 calc R . P A -2
H26F H 0.073878 0.352475 0.518332 0.063 Uiso 0.0766(5) 1 calc R . P A -2
H26D H 0.040173 0.267993 0.478013 0.063 Uiso 0.0766(5) 1 calc R . P A -2
C27B C 0.596(3) 0.1398(16) 0.4981(13) 0.024(3) Uani 0.0766(5) 1 d D U P A -2
C28B C 0.641(5) 0.094(3) 0.5654(18) 0.046(8) Uani 0.0766(5) 1 d D U P A -2
H28D H 0.566531 0.069972 0.581085 0.069 Uiso 0.0766(5) 1 calc R . P A -2
H28E H 0.702151 0.049318 0.559653 0.069 Uiso 0.0766(5) 1 calc R . P A -2
H28F H 0.683128 0.134749 0.597018 0.069 Uiso 0.0766(5) 1 calc R . P A -2
C29B C 0.726(3) 0.173(3) 0.482(2) 0.027(5) Uani 0.0766(5) 1 d D U P A -2
H29D H 0.760159 0.216637 0.512956 0.041 Uiso 0.0766(5) 1 calc R . P A -2
H29E H 0.788133 0.126936 0.483977 0.041 Uiso 0.0766(5) 1 calc R . P A -2
H29F H 0.712809 0.196948 0.438050 0.041 Uiso 0.0766(5) 1 calc R . P A -2
C30B C 0.539(4) 0.070(2) 0.449(2) 0.038(8) Uani 0.0766(5) 1 d D U P A -2
H30D H 0.457512 0.049970 0.460169 0.057 Uiso 0.0766(5) 1 calc R . P A -2
H30E H 0.524348 0.093070 0.405085 0.057 Uiso 0.0766(5) 1 calc R . P A -2
H30F H 0.599672 0.023058 0.451012 0.057 Uiso 0.0766(5) 1 calc R . P A -2
C31B C 0.541(3) 0.3499(17) 0.4469(12) 0.026(3) Uani 0.0766(5) 1 d D U P A -2
C32B C 0.670(4) 0.311(3) 0.431(2) 0.028(5) Uani 0.0766(5) 1 d D U P A -2
H32F H 0.651802 0.256994 0.408704 0.042 Uiso 0.0766(5) 1 calc R . P A -2
H32D H 0.707939 0.349226 0.402125 0.042 Uiso 0.0766(5) 1 calc R . P A -2
H32E H 0.730823 0.302566 0.470614 0.042 Uiso 0.0766(5) 1 calc R . P A -2
C33B C 0.577(5) 0.435(2) 0.481(2) 0.046(8) Uani 0.0766(5) 1 d D U P A -2
H33D H 0.619476 0.471267 0.453176 0.068 Uiso 0.0766(5) 1 calc R . P A -2
H33E H 0.499433 0.462732 0.490798 0.068 Uiso 0.0766(5) 1 calc R . P A -2
H33F H 0.636139 0.425269 0.521885 0.068 Uiso 0.0766(5) 1 calc R . P A -2
C34B C 0.452(5) 0.372(3) 0.3811(16) 0.046(8) Uani 0.0766(5) 1 d D U P A -2
H34D H 0.426346 0.320483 0.357309 0.068 Uiso 0.0766(5) 1 calc R . P A -2
H34E H 0.375472 0.401689 0.390252 0.068 Uiso 0.0766(5) 1 calc R . P A -2
H34F H 0.499138 0.408187 0.355090 0.068 Uiso 0.0766(5) 1 calc R . P A -2
B1B B 0.504(4) 0.4665(10) 0.6313(13) 0.0237(10) Uani 0.0766(5) 1 d D U P A -2
H1AA H 0.586(3) 0.072(2) 0.620(2) 0.036 Uiso 0.9234(5) 1 d DR . P A 1
H1AB H 0.407(3) 0.073(2) 0.623(2) 0.036 Uiso 0.9234(5) 1 d DR . P A 1
H1AC H 0.526(4) -0.010(3) 0.6650(16) 0.036 Uiso 0.9234(5) 1 d DR . P A 1
H1AD H 0.471(5) -0.002(3) 0.5740(14) 0.036 Uiso 0.9234(5) 1 d DR . P A 1
H1BD H 0.475(12) 0.3990(11) 0.634(13) 0.036 Uiso 0.0766(5) 1 d DR . P A -2
H1BA H 0.419(9) 0.508(4) 0.633(12) 0.036 Uiso 0.0766(5) 1 d DR . P A -2
H1BB H 0.54(2) 0.477(13) 0.585(6) 0.036 Uiso 0.0766(5) 1 d DR . P A -2
H1BC H 0.581(16) 0.482(16) 0.673(8) 0.036 Uiso 0.0766(5) 1 d DR . P A -2

loop_
_atom_site_aniso_label
_atom_site_aniso_U_11
_atom_site_aniso_U_22
_atom_site_aniso_U_33
_atom_site_aniso_U_23
_atom_site_aniso_U_13
_atom_site_aniso_U_12
Tb1A 0.01598(13) 0.01210(13) 0.01541(13) 0.00055(5) 0.00380(8) -0.00037(6)
C1A 0.0138(16) 0.0164(16) 0.0113(14) 0.0016(13) 0.0076(12) 0.0031(13)
C2A 0.0188(17) 0.0151(15) 0.0201(17) -0.0008(13) 0.0086(14) 0.0010(13)
C3A 0.0190(17) 0.0175(17) 0.0156(17) -0.0015(12) 0.0088(14) -0.0012(13)
C4A 0.0119(17) 0.0163(17) 0.0143(17) 0.0003(12) 0.0061(13) -0.0045(12)
C5A 0.0130(16) 0.0145(16) 0.0191(16) 0.0001(13) 0.0088(13) 0.0011(13)
C6A 0.0136(17) 0.0239(18) 0.0144(16) 0.0011(14) 0.0086(13) -0.0005(14)
C7A 0.017(2) 0.052(3) 0.031(2) -0.013(2) 0.0065(17) -0.0039(19)
C8A 0.025(2) 0.027(2) 0.035(2) 0.0004(17) 0.0167(17) 0.0056(17)
C9A 0.028(2) 0.038(2) 0.023(2) 0.0056(17) 0.0150(17) -0.0006(18)
C10A 0.0236(18) 0.0208(18) 0.0204(17) -0.0031(14) 0.0075(14) -0.0069(15)
C11A 0.0216(19) 0.028(2) 0.032(2) 0.0027(17) 0.0121(16) -0.0111(16)
C12A 0.034(2) 0.023(2) 0.033(2) 0.0033(16) 0.0089(17) -0.0068(17)
C13A 0.032(2) 0.033(2) 0.0235(19) -0.0024(17) 0.0072(16) -0.0174(18)
C14A 0.0188(17) 0.0260(18) 0.0234(18) 0.0035(15) 0.0061(14) 0.0029(15)
C15A 0.021(2) 0.031(2) 0.024(2) -0.0004(18) 0.0069(16) 0.0062(19)
C16A 0.023(2) 0.031(2) 0.038(2) 0.0132(18) 0.0075(17) 0.0094(17)
C17A 0.022(2) 0.042(2) 0.025(2) -0.0009(18) 0.0011(16) 0.0025(18)
C18A 0.0140(16) 0.0106(16) 0.0142(14) 0.0035(12) 0.0094(12) -0.0002(12)
C19A 0.0207(17) 0.0128(15) 0.0152(16) -0.0010(13) 0.0111(13) -0.0011(14)
C20A 0.0178(17) 0.0110(17) 0.0124(16) 0.0055(11) 0.0087(13) -0.0011(12)
C21A 0.0176(17) 0.0177(17) 0.0182(17) -0.0018(12) 0.0072(14) 0.0005(13)
C22A 0.0188(17) 0.0148(16) 0.0184(16) -0.0032(14) 0.0063(13) 0.0000(14)
C23A 0.0128(17) 0.0183(18) 0.0169(16) 0.0034(13) 0.0074(13) -0.0005(13)
C24A 0.016(2) 0.038(2) 0.026(2) 0.0048(16) 0.0047(16) -0.0007(16)
C25A 0.024(2) 0.024(2) 0.034(2) 0.0015(17) 0.0145(17) -0.0071(17)
C26A 0.024(2) 0.036(2) 0.023(2) -0.0059(16) 0.0128(17) -0.0006(17)
C27A 0.0228(18) 0.0198(17) 0.0219(17) 0.0048(14) 0.0110(14) 0.0097(14)
C28A 0.035(2) 0.023(2) 0.030(2) -0.0017(16) 0.0114(17) 0.0083(17)
C29A 0.0222(19) 0.033(2) 0.0231(19) 0.0002(16) 0.0126(15) 0.0120(17)
C30A 0.042(3) 0.034(2) 0.023(2) 0.0096(17) 0.0107(17) 0.025(2)
C31A 0.0157(17) 0.0273(19) 0.0250(19) -0.0013(15) 0.0047(14) -0.0032(15)
C32A 0.0178(19) 0.028(2) 0.030(2) 0.0020(17) 0.0071(16) -0.0087(17)
C33A 0.020(2) 0.027(2) 0.038(2) -0.0053(17) 0.0058(17) -0.0087(16)
C34A 0.023(2) 0.039(2) 0.026(2) -0.0023(18) 0.0026(16) -0.0001(18)
B1A 0.025(2) 0.015(2) 0.032(3) -0.0022(15) 0.007(2) -0.0009(16)
Tb1B 0.01598(13) 0.01210(13) 0.01541(13) 0.00055(5) 0.00380(8) -0.00037(6)
C0AA 0.022(4) 0.024(4) 0.024(4) -0.001(4) 0.006(3) -0.002(4)
C2B 0.019(4) 0.021(4) 0.023(4) 0.000(4) 0.006(4) 0.001(4)
C3B 0.019(4) 0.021(4) 0.021(4) 0.001(4) 0.007(4) 0.000(3)
C4B 0.024(4) 0.023(4) 0.023(4) 0.000(4) 0.007(4) 0.002(4)
C5B 0.024(4) 0.023(4) 0.023(4) -0.002(4) 0.006(4) -0.003(4)
C6B 0.025(6) 0.034(7) 0.033(7) -0.003(6) 0.009(5) -0.002(6)
C7B 0.030(13) 0.041(13) 0.039(9) 0.003(10) 0.012(9) -0.007(12)
C8B 0.027(11) 0.035(8) 0.025(11) -0.001(9) 0.011(10) 0.002(8)
C9B 0.032(10) 0.044(12) 0.048(12) -0.007(11) 0.004(10) -0.010(10)
C10B 0.021(4) 0.027(5) 0.025(5) -0.001(4) 0.008(4) 0.000(4)
C11B 0.021(8) 0.035(10) 0.026(9) -0.004(9) 0.011(7) -0.003(7)
C12B 0.032(13) 0.051(13) 0.038(9) -0.016(9) 0.005(9) -0.001(11)
C13B 0.040(15) 0.034(13) 0.045(14) 0.008(11) 0.007(13) 0.000(10)
C14B 0.037(7) 0.034(7) 0.037(7) -0.008(7) 0.011(6) 0.006(7)
C15B 0.058(18) 0.044(14) 0.055(17) 0.001(12) 0.014(14) 0.018(12)
C16B 0.056(16) 0.051(18) 0.045(13) -0.015(12) 0.003(12) 0.003(14)
C17B 0.035(9) 0.039(10) 0.029(10) -0.008(9) 0.012(8) 0.008(8)
C18B 0.024(4) 0.021(4) 0.025(4) 0.003(4) 0.005(4) 0.001(4)
C19B 0.024(4) 0.019(4) 0.022(4) 0.001(4) 0.004(4) -0.001(4)
C20B 0.023(4) 0.019(4) 0.023(4) -0.002(4) 0.006(4) 0.001(4)
C21B 0.024(4) 0.019(4) 0.021(4) -0.001(4) 0.007(4) -0.001(4)
C22B 0.024(4) 0.018(4) 0.021(4) 0.001(4) 0.006(4) 0.001(4)
C23B 0.026(6) 0.032(7) 0.037(8) 0.003(7) 0.009(6) 0.001(6)
C24B 0.040(13) 0.040(12) 0.041(10) -0.002(10) 0.012(9) 0.003(12)
C25B 0.023(10) 0.032(8) 0.035(12) 0.001(9) 0.007(10) -0.003(8)
C26B 0.034(10) 0.046(13) 0.046(12) 0.007(11) 0.006(11) 0.009(11)
C27B 0.022(5) 0.022(5) 0.028(5) -0.001(4) 0.006(4) 0.000(4)
C28B 0.047(16) 0.045(16) 0.042(11) 0.016(11) 0.000(11) 0.002(13)
C29B 0.020(7) 0.030(9) 0.032(10) -0.005(9) 0.009(8) 0.003(7)
C30B 0.040(16) 0.026(13) 0.048(14) -0.011(11) 0.007(13) -0.002(11)
C31B 0.029(5) 0.024(5) 0.025(5) 0.002(5) 0.008(5) -0.002(5)
C32B 0.031(8) 0.028(9) 0.029(10) 0.012(9) 0.015(7) -0.005(8)
C33B 0.056(17) 0.030(11) 0.050(16) -0.007(11) 0.008(14) -0.009(11)
C34B 0.048(14) 0.052(18) 0.034(11) 0.010(11) -0.003(11) -0.006(15)
B1B 0.025(2) 0.015(2) 0.032(3) -0.0022(15) 0.007(2) -0.0009(16)

loop_
_atom_type_symbol
_atom_type_description
_atom_type_scat_dispersion_real
_atom_type_scat_dispersion_imag
_atom_type_scat_source
C C 0.0033 0.0016 'International Tables Vol C Tables 4.2.6.8 and 6.1.1.4'
H H 0.0000 0.0000 'International Tables Vol C Tables 4.2.6.8 and 6.1.1.4'
B B 0.0013 0.0007 'International Tables Vol C Tables 4.2.6.8 and 6.1.1.4'
Tb Tb -0.1723 4.1537 'International Tables Vol C Tables 4.2.6.8 and 6.1.1.4'

loop_
_exptl_crystal_face_index_h
_exptl_crystal_face_index_k
_exptl_crystal_face_index_l
_exptl_crystal_face_perp_dist
4 -20 7 0.0764
12 -6 -17 0.1429
-12 12 12 0.0993
2 -19 13 0.0924
10 -6 15 0.1044
1 3 -29 0.0574
-9 14 16 0.0870
4 -21 2 0.0669
-9 16 -4 0.0793
-13 9 2 0.1296
14 4 -11 0.1310
-3 3 -27 0.0364
3 8 25 0.0722
0 21 -9 0.0869
-5 13 22 0.0760
8 6 20 0.0885
5 20 6 0.1006

loop_
_geom_angle_atom_site_label_1
_geom_angle_atom_site_label_2
_geom_angle_atom_site_label_3
_geom_angle
C1A Tb1A C3A 50.51(11)
C1A Tb1A C4A 50.79(11)
C1A Tb1A C20A 112.51(11)
C1A Tb1A C21A 128.40(11)
C2A Tb1A C1A 29.95(11)
C2A Tb1A C3A 30.58(11)
C2A Tb1A C4A 50.10(11)
C2A Tb1A C19A 99.50(13)
C2A Tb1A C20A 101.85(11)
C2A Tb1A C21A 129.38(11)
C2A Tb1A C22A 148.87(12)
C3A Tb1A C20A 119.59(12)
C3A Tb1A C21A 149.66(10)
C4A Tb1A C3A 30.31(10)
C4A Tb1A C20A 149.58(10)
C4A Tb1A C21A 179.17(9)
C5A Tb1A C1A 30.96(11)
C5A Tb1A C2A 49.84(12)
C5A Tb1A C3A 50.10(11)
C5A Tb1A C4A 30.39(11)
C5A Tb1A C18A 160.18(11)
C5A Tb1A C19A 149.10(10)
C5A Tb1A C20A 143.17(11)
C5A Tb1A C21A 148.86(11)
C5A Tb1A C22A 161.12(13)
C18A Tb1A C1A 152.34(11)
C18A Tb1A C2A 124.11(11)
C18A Tb1A C3A 113.75(11)
C18A Tb1A C4A 129.80(11)
C18A Tb1A C19A 30.40(10)
C18A Tb1A C20A 50.91(11)
C18A Tb1A C21A 50.95(11)
C18A Tb1A C22A 30.86(11)
C19A Tb1A C1A 123.40(11)
C19A Tb1A C3A 102.50(11)
C19A Tb1A C4A 130.32(11)
C19A Tb1A C20A 30.58(11)
C19A Tb1A C21A 50.04(11)
C20A Tb1A C21A 30.24(10)
C22A Tb1A C1A 158.70(11)
C22A Tb1A C3A 144.44(11)
C22A Tb1A C4A 150.50(11)
C22A Tb1A C19A 49.78(11)
C22A Tb1A C20A 49.99(11)
C22A Tb1A C21A 30.31(11)
C2A C1A Tb1A 74.4(2)
C2A C1A C5A 105.9(3)
C2A C1A C6A 128.0(3)
C5A C1A Tb1A 73.05(19)
C5A C1A C6A 126.2(3)
C6A C1A Tb1A 117.5(2)
C1A C2A Tb1A 75.7(2)
C1A C2A C3A 111.3(3)
C3A C2A Tb1A 78.9(2)
C2A C3A Tb1A 70.5(2)
C2A C3A C4A 105.7(3)
C2A C3A C10A 118.0(3)
C4A C3A Tb1A 74.5(2)
C4A C3A C10A 134.4(4)
C10A C3A Tb1A 130.6(2)
C3A C4A Tb1A 75.2(2)
C3A C4A C14A 132.8(3)
C5A C4A Tb1A 70.1(2)
C5A C4A C3A 106.3(3)
C5A C4A C14A 120.0(3)
C14A C4A Tb1A 127.2(2)
C1A C5A Tb1A 75.99(19)
C1A C5A C4A 110.5(3)
C4A C5A Tb1A 79.5(2)
C1A C6A C7A 109.0(3)
C1A C6A C9A 109.9(3)
C8A C6A C1A 111.8(3)
C8A C6A C7A 109.9(3)
C8A C6A C9A 108.8(3)
C9A C6A C7A 107.3(3)
C3A C10A C12A 111.2(3)
C3A C10A C13A 107.5(3)
C11A C10A C3A 117.0(3)
C11A C10A C12A 105.2(3)
C11A C10A C13A 109.2(3)
C12A C10A C13A 106.4(3)
C15A C14A C4A 115.7(3)
C15A C14A C16A 106.2(3)
C15A C14A C17A 110.1(4)
C16A C14A C4A 109.9(3)
C16A C14A C17A 103.7(3)
C17A C14A C4A 110.4(3)
C19A C18A Tb1A 75.5(2)
C19A C18A C22A 106.0(3)
C19A C18A C23A 127.9(3)
C22A C18A Tb1A 74.94(19)
C22A C18A C23A 126.1(3)
C23A C18A Tb1A 114.8(2)
C18A C19A Tb1A 74.1(2)
C18A C19A C20A 110.9(3)
C20A C19A Tb1A 78.7(2)
C19A C20A Tb1A 70.7(2)
C19A C20A C21A 106.1(3)
C19A C20A C27A 117.2(3)
C21A C20A Tb1A 75.2(2)
C21A C20A C27A 134.5(4)
C27A C20A Tb1A 130.9(2)
C20A C21A Tb1A 74.5(2)
C20A C21A C31A 132.9(3)
C22A C21A Tb1A 70.2(2)
C22A C21A C20A 106.1(3)
C22A C21A C31A 119.9(3)
C31A C21A Tb1A 128.9(2)
C18A C22A Tb1A 74.2(2)
C18A C22A C21A 110.9(3)
C21A C22A Tb1A 79.5(2)
C18A C23A C26A 110.3(3)
C24A C23A C18A 108.4(3)
C24A C23A C26A 107.5(3)
C25A C23A C18A 111.4(3)
C25A C23A C24A 110.5(3)
C25A C23A C26A 108.7(3)
C20A C27A C28A 111.3(3)
C20A C27A C29A 116.9(3)
C20A C27A C30A 108.5(3)
C28A C27A C30A 105.7(3)
C29A C27A C28A 104.3(3)
C29A C27A C30A 109.5(3)
C21A C31A C32A 114.4(3)
C21A C31A C34A 110.7(3)
C32A C31A C34A 110.0(3)
C33A C31A C21A 110.2(3)
C33A C31A C32A 105.8(3)
C33A C31A C34A 105.2(3)
C0AA Tb1B C3B 51.4(5)
C0AA Tb1B C4B 51.7(5)
C0AA Tb1B C19B 120.8(7)
C0AA Tb1B C20B 109.8(6)
C0AA Tb1B C21B 126.2(6)
C0AA Tb1B B1B 104.6(7)
C2B Tb1B C0AA 29.8(4)
C2B Tb1B C3B 30.6(4)
C2B Tb1B C4B 49.7(6)
C2B Tb1B C19B 98.7(7)
C2B Tb1B C20B 101.2(6)
C2B Tb1B C21B 128.6(7)
C2B Tb1B B1B 130.3(7)
C3B Tb1B C20B 119.3(6)
C3B Tb1B C21B 148.9(6)
C4B Tb1B C3B 30.5(4)
C4B Tb1B C20B 149.2(6)
C4B Tb1B C21B 177.9(7)
C5B Tb1B C0AA 30.8(4)
C5B Tb1B C2B 48.8(6)
C5B Tb1B C3B 50.4(6)
C5B Tb1B C4B 31.0(4)
C5B Tb1B C18B 161.9(7)
C5B Tb1B C19B 147.5(7)
C5B Tb1B C20B 140.3(6)
C5B Tb1B C21B 147.4(7)
C5B Tb1B C22B 163.3(8)
C5B Tb1B B1B 81.7(7)
C18B Tb1B C0AA 149.9(7)
C18B Tb1B C2B 123.0(7)
C18B Tb1B C3B 113.4(6)
C18B Tb1B C4B 131.0(6)
C18B Tb1B C19B 30.2(4)
C18B Tb1B C20B 50.6(5)
C18B Tb1B C21B 50.5(5)
C18B Tb1B B1B 105.3(7)
C19B Tb1B C3B 102.6(6)
C19B Tb1B C4B 131.2(7)
C19B Tb1B C20B 30.0(4)
C19B Tb1B C21B 49.0(5)
C19B Tb1B B1B 130.8(7)
C21B Tb1B C20B 29.7(4)
C22B Tb1B C0AA 156.4(7)
C22B Tb1B C2B 147.4(7)
C22B Tb1B C3B 143.7(7)
C22B Tb1B C4B 151.8(7)
C22B Tb1B C18B 30.4(4)
C22B Tb1B C19B 49.0(6)
C22B Tb1B C20B 49.5(6)
C22B Tb1B C21B 30.2(4)
C22B Tb1B B1B 81.8(7)
B1B Tb1B C3B 121.2(7)
B1B Tb1B C4B 90.9(6)
B1B Tb1B C20B 119.3(7)
B1B Tb1B C21B 89.9(6)
C2B C0AA Tb1B 74.9(8)
C2B C0AA C5B 103.6(15)
C2B C0AA C6B 124.7(19)
C5B C0AA Tb1B 72.3(8)
C5B C0AA C6B 131.3(19)
C6B C0AA Tb1B 111.6(13)
C0AA C2B Tb1B 75.3(8)
C0AA C2B C3B 114.3(16)
C3B C2B Tb1B 78.5(8)
C2B C3B Tb1B 70.9(8)
C2B C3B C4B 104.0(14)
C2B C3B C10B 120.2(17)
C4B C3B Tb1B 73.2(8)
C4B C3B C10B 135.8(19)
C10B C3B Tb1B 118.4(13)
C3B C4B Tb1B 76.3(8)
C3B C4B C14B 132.0(18)
C5B C4B Tb1B 70.2(8)
C5B C4B C3B 105.9(14)
C5B C4B C14B 122.0(17)
C14B C4B Tb1B 121.2(14)
C0AA C5B Tb1B 76.9(8)
C0AA C5B C4B 112.2(16)
C4B C5B Tb1B 78.8(8)
C0AA C6B C7B 111(2)
C0AA C6B C9B 110(2)
C8B C6B C0AA 109(2)
C8B C6B C7B 111(2)
C8B C6B C9B 107(2)
C9B C6B C7B 108(2)
C11B C10B C3B 116(2)
C11B C10B C12B 105(2)
C11B C10B C13B 108(2)
C12B C10B C3B 110(2)
C13B C10B C3B 110(2)
C13B C10B C12B 107(2)
C15B C14B C4B 113(2)
C15B C14B C17B 109(2)
C16B C14B C4B 110(2)
C16B C14B C15B 108(2)
C16B C14B C17B 104(2)
C17B C14B C4B 113(2)
C19B C18B Tb1B 76.3(8)
C19B C18B C23B 124.5(18)
C22B C18B Tb1B 74.7(8)
C22B C18B C19B 105.3(15)
C22B C18B C23B 130.3(19)
C23B C18B Tb1B 115.3(14)
C18B C19B Tb1B 73.4(8)
C18B C19B C20B 111.7(16)
C20B C19B Tb1B 79.3(8)
C19B C20B Tb1B 70.7(8)
C19B C20B C21B 105.4(14)
C19B C20B C27B 122.1(17)
C21B C20B Tb1B 74.5(8)
C21B C20B C27B 132.1(19)
C27B C20B Tb1B 124.6(13)
C20B C21B Tb1B 75.8(8)
C20B C21B C31B 130.2(18)
C22B C21B Tb1B 69.7(8)
C22B C21B C20B 106.4(15)
C22B C21B C31B 121.5(17)
C31B C21B Tb1B 131.0(15)
C18B C22B Tb1B 74.9(8)
C18B C22B C21B 111.2(16)
C21B C22B Tb1B 80.1(8)
C18B C23B C24B 108(2)
C18B C23B C25B 111(2)
C18B C23B C26B 113(2)
C24B C23B C26B 107(2)
C25B C23B C24B 110(2)
C25B C23B C26B 108(2)
C20B C27B C28B 105(2)
C29B C27B C20B 118(2)
C29B C27B C28B 102(2)
C29B C27B C30B 111(2)
C30B C27B C20B 113(2)
C30B C27B C28B 107(2)
C21B C31B C32B 114(2)
C21B C31B C34B 114(2)
C33B C31B C21B 108(2)
C33B C31B C32B 107(2)
C33B C31B C34B 106(2)
C34B C31B C32B 108(2)

loop_
_geom_bond_atom_site_label_1
_geom_bond_atom_site_label_2
_geom_bond_distance
Tb1A C1A 2.675(3)
Tb1A C2A 2.659(4)
Tb1A C3A 2.768(4)
Tb1A C4A 2.758(4)
Tb1A C5A 2.637(3)
Tb1A C18A 2.650(3)
Tb1A C19A 2.667(4)
Tb1A C20A 2.770(4)
Tb1A C21A 2.779(4)
Tb1A C22A 2.660(4)
C1A C2A 1.378(5)
C1A C5A 1.418(5)
C1A C6A 1.523(5)
C2A C3A 1.435(5)
C3A C4A 1.445(5)
C3A C10A 1.540(5)
C4A C5A 1.419(5)
C4A C14A 1.547(5)
C6A C7A 1.541(6)
C6A C8A 1.514(6)
C6A C9A 1.540(5)
C10A C11A 1.526(5)
C10A C12A 1.545(6)
C10A C13A 1.547(5)
C14A C15A 1.526(6)
C14A C16A 1.538(6)
C14A C17A 1.544(6)
C18A C19A 1.394(5)
C18A C22A 1.413(5)
C18A C23A 1.526(5)
C19A C20A 1.437(5)
C20A C21A 1.448(5)
C20A C27A 1.528(5)
C21A C22A 1.426(5)
C21A C31A 1.540(5)
C23A C24A 1.523(5)
C23A C25A 1.519(5)
C23A C26A 1.551(5)
C27A C28A 1.545(6)
C27A C29A 1.530(5)
C27A C30A 1.546(5)
C31A C32A 1.544(5)
C31A C33A 1.524(6)
C31A C34A 1.547(6)
Tb1B C0AA 2.676(14)
Tb1B C2B 2.672(15)
Tb1B C3B 2.770(14)
Tb1B C4B 2.730(14)
Tb1B C5B 2.618(15)
Tb1B C18B 2.658(14)
Tb1B C19B 2.695(15)
Tb1B C20B 2.806(14)
Tb1B C21B 2.790(14)
Tb1B C22B 2.656(14)
Tb1B B1B 2.695(15)
C0AA C2B 1.374(18)
C0AA C5B 1.407(18)
C0AA C6B 1.535(18)
C2B C3B 1.437(19)
C3B C4B 1.446(17)
C3B C10B 1.565(17)
C4B C5B 1.434(19)
C4B C14B 1.555(17)
C6B C7B 1.54(2)
C6B C8B 1.52(2)
C6B C9B 1.54(2)
C10B C11B 1.526(19)
C10B C12B 1.56(2)
C10B C13B 1.536(19)
C14B C15B 1.54(2)
C14B C16B 1.52(2)
C14B C17B 1.55(2)
C18B C19B 1.397(18)
C18B C22B 1.394(18)
C18B C23B 1.525(17)
C19B C20B 1.428(19)
C20B C21B 1.436(17)
C20B C27B 1.540(17)
C21B C22B 1.426(19)
C21B C31B 1.537(17)
C23B C24B 1.53(2)
C23B C25B 1.53(2)
C23B C26B 1.547(19)
C27B C28B 1.56(2)
C27B C29B 1.529(19)
C27B C30B 1.539(19)
C31B C32B 1.549(19)
C31B C33B 1.53(2)
C31B C34B 1.548(19)

loop_
_exptl_oxdiff_crystal_face_indexfrac_h
_exptl_oxdiff_crystal_face_indexfrac_k
_exptl_oxdiff_crystal_face_indexfrac_l
_exptl_oxdiff_crystal_face_x
_exptl_oxdiff_crystal_face_y
_exptl_oxdiff_crystal_face_z
4.0000 -20.0000 7.0000 0.1228 0.2442 -0.9528
12.0000 -6.0000 -17.0000 0.3160 0.9278 -0.0775
-12.0000 12.0000 12.0000 -0.3369 -0.8865 0.3979
2.0000 -19.0000 13.0000 0.1314 0.0096 -0.9861
10.0000 -6.0000 15.0000 0.8149 0.0508 -0.5316
1.0000 3.0000 -29.0000 -0.4630 0.7243 0.5405
-9.0000 14.0000 16.0000 -0.0541 -0.9124 0.4023
4.0000 -21.0000 2.0000 0.0135 0.3846 -0.9210
-9.0000 16.0000 -4.0000 -0.4157 -0.4357 0.7767
-13.0000 9.0000 2.0000 -0.6283 -0.6260 0.4267
14.0000 4.0000 -11.0000 0.6786 0.7037 0.2341
-3.0000 3.0000 -27.0000 -0.6646 0.5359 0.5374
3.0000 8.0000 25.0000 0.7649 -0.6411 -0.0547
-0.0000 21.0000 -9.0000 0.0914 -0.0700 0.9971
-5.0000 13.0000 22.0000 0.2896 -0.9118 0.2474
8.0000 6.0000 20.0000 0.9432 -0.3142 -0.0968
5.0000 20.0000 6.0000 0.6692 -0.2622 0.7042
